data_7001219
loop_
_publ_author_name
'Lytvynenko, Anton S.'
'Kolotilov, Sergey V.'
'Cador, Olivier'
'Gavrilenko, Konstantin S.'
'Golhen, St\'ephane'
'Ouahab, Lahc\`ene'
'Pavlishchuk, Vitaly V.'

_publ_section_title
;
 Porous 2D coordination polymeric formate built up by Mn(ii) linking of
 Fe3O units: influence of guest molecules on magnetic properties
;
_journal_issue 18
_journal_name_full 'Dalton Transactions'
_journal_page_first 3503
_journal_page_last 3509
_journal_paper_doi 10.1039/b900359b
_journal_year 2009
_chemical_formula_moiety '[Mn(H2O)3 Fe3O(CO2H)9], 3.5 CO2H2'
_chemical_formula_sum 'C12.5 H22 Fe3 Mn O29'
_chemical_formula_weight 858.79
_chemical_name_systematic
;
?
;
_space_group_IT_number 173
_symmetry_cell_setting hexagonal
_symmetry_space_group_name_Hall 'P 6c'
_symmetry_space_group_name_H-M 'P 63'
_atom_sites_solution_hydrogens geom
_atom_sites_solution_primary direct
_atom_sites_solution_secondary difmap
_audit_creation_method SHELXL-97
_cell_angle_alpha 90.00
_cell_angle_beta 90.00
_cell_angle_gamma 120.00
_cell_formula_units_Z 2
_cell_length_a 12.369(5)
_cell_length_b 12.369(5)
_cell_length_c 12.992(5)
_cell_measurement_reflns_used 12857
_cell_measurement_temperature 293(2)
_cell_measurement_theta_max 30.034
_cell_measurement_theta_min 0.998
_cell_volume 1721.4(12)
_computing_cell_refinement 'HKL Scalepack (Otwinowski & Minor 1997)'
_computing_data_collection 'Collect (Bruker AXS BV, 1997-2004)'
_computing_data_reduction 'HKL Denzo and Scalepack (Otwinowski & Minor 1997)'
_computing_structure_refinement 'SHELXL-97 (Sheldrick, 1997)'
_computing_structure_solution 'SHELXS-97 (Sheldrick, 1997)'
_diffrn_ambient_temperature 293(2)
_diffrn_detector_area_resol_mean 9
_diffrn_measured_fraction_theta_full 0.996
_diffrn_measured_fraction_theta_max 0.996
_diffrn_measurement_device_type 'Kappa CCD'
_diffrn_measurement_method CCD
_diffrn_radiation_monochromator graphite
_diffrn_radiation_source 'fine-focus sealed tube'
_diffrn_radiation_type MoK\a
_diffrn_radiation_wavelength 0.71073
_diffrn_reflns_av_R_equivalents 0.0196
_diffrn_reflns_av_sigmaI/netI 0.0285
_diffrn_reflns_limit_h_max 17
_diffrn_reflns_limit_h_min -17
_diffrn_reflns_limit_k_max 14
_diffrn_reflns_limit_k_min -14
_diffrn_reflns_limit_l_max 16
_diffrn_reflns_limit_l_min -18
_diffrn_reflns_number 6483
_diffrn_reflns_theta_full 30.02
_diffrn_reflns_theta_max 30.02
_diffrn_reflns_theta_min 1.90
_exptl_absorpt_coefficient_mu 1.695
_exptl_absorpt_correction_type none
_exptl_crystal_colour brown
_exptl_crystal_density_diffrn 1.657
_exptl_crystal_density_method 'not measured'
_exptl_crystal_description needle
_exptl_crystal_F_000 864
_exptl_crystal_size_max 0.36
_exptl_crystal_size_mid 0.12
_exptl_crystal_size_min 0.08
_refine_diff_density_max 1.170
_refine_diff_density_min -1.313
_refine_diff_density_rms 0.309
_refine_ls_abs_structure_details 'Flack H D (1983), Acta Cryst. A39, 876-881'
_refine_ls_abs_structure_Flack -0.02(3)
_refine_ls_extinction_method none
_refine_ls_goodness_of_fit_ref 1.139
_refine_ls_hydrogen_treatment constr
_refine_ls_matrix_type full
_refine_ls_number_parameters 151
_refine_ls_number_reflns 3273
_refine_ls_number_restraints 1
_refine_ls_restrained_S_all 1.139
_refine_ls_R_factor_all 0.0680
_refine_ls_R_factor_gt 0.0531
_refine_ls_shift/su_max 0.000
_refine_ls_shift/su_mean 0.000
_refine_ls_structure_factor_coef Fsqd
_refine_ls_weighting_details 'calc w=1/[\s^2^(Fo^2^)+(0.0983P)^2^+0.0000P] where P=(Fo^2^+2Fc^2^)/3'
_refine_ls_weighting_scheme calc
_refine_ls_wR_factor_gt 0.1358
_refine_ls_wR_factor_ref 0.1508
_reflns_number_gt 2699
_reflns_number_total 3273
_reflns_threshold_expression >2sigma(I)
_cod_data_source_file b900359b.txt
_cod_data_source_block 1tiers
_cod_original_formula_sum 'C12.50 H22 Fe3 Mn O29'
_cod_database_code 7001219

loop_
_symmetry_equiv_pos_as_xyz
'x, y, z'
'-x, -y, z+1/2'
'-y, x-y, z'
'-x+y, -x, z'
'x-y, x, z+1/2'
'y, -x+y, z+1/2'

loop_
_atom_site_label
_atom_site_type_symbol
_atom_site_fract_x
_atom_site_fract_y
_atom_site_fract_z
_atom_site_U_iso_or_equiv
_atom_site_adp_type
_atom_site_occupancy
_atom_site_symmetry_multiplicity
_atom_site_calc_flag
_atom_site_refinement_flags
_atom_site_disorder_assembly
_atom_site_disorder_group
C1 C 0.0736(4) 0.2394(4) 0.8032(4) 0.0488(9) Uani 1 1 d . . .
H1 H 0.0909 0.2940 0.7483 0.059 Uiso 1 1 calc R . .
C2 C 0.0731(4) 0.2360(5) 1.0931(4) 0.0521(10) Uani 1 1 d . . .
H2 H 0.0891 0.2889 1.1490 0.062 Uiso 1 1 calc R . .
C3 C -0.3163(4) 0.1158(4) 1.0111(3) 0.0446(8) Uani 1 1 d . . .
H3 H -0.3304 0.0654 1.0684 0.054 Uiso 1 1 calc R . .
C4 C -0.0652(7) 0.4103(6) 1.2322(5) 0.0820(18) Uani 1 1 d . . .
H4 H -0.0455 0.3774 1.2889 0.098 Uiso 1 1 calc R . .
O1 O 0.0000 0.0000 0.9467(4) 0.0351(7) Uani 1 3 d S . .
O2 O -0.0372(3) 0.1841(3) 0.8367(3) 0.0554(8) Uani 1 1 d . . .
O3 O 0.1607(3) 0.2282(3) 0.8359(3) 0.0563(8) Uani 1 1 d . . .
O4 O -0.0355(4) 0.1814(3) 1.0604(3) 0.0603(9) Uani 1 1 d . . .
O5 O -0.2282(3) -0.0653(3) 1.0597(3) 0.0579(9) Uani 1 1 d . . .
O6 O -0.2459(3) 0.1156(2) 0.9415(3) 0.0485(6) Uani 1 1 d . . .
O7 O -0.3682(3) 0.1801(3) 1.0074(3) 0.0481(6) Uani 1 1 d . . .
O8 O -0.2121(3) 0.2975(3) 0.8030(3) 0.0590(8) Uani 1 1 d . . .
O9 O -0.1594(5) 0.3349(4) 1.1759(4) 0.0860(13) Uani 1 1 d . . .
H9 H -0.2115 0.3574 1.1758 0.129 Uiso 1 1 calc R . .
O10 O 0.0023(6) 0.4810(5) 0.7160(5) 0.106(2) Uani 1 1 d . . .
Mn1 Mn -0.3333 0.3333 0.89979(8) 0.0411(2) Uani 1 3 d S . .
Fe1 Fe -0.12126(4) 0.05277(4) 0.94743(6) 0.03880(16) Uani 1 1 d . . .
O1S O 0.226(2) 0.672(3) 0.989(2) 0.152(10) Uani 0.33 1 d P A 1
C2S C 0.349(3) 0.776(2) 0.995(4) 0.078(10) Uani 0.17 1 d P . 1

loop_
_atom_site_aniso_label
_atom_site_aniso_U_11
_atom_site_aniso_U_22
_atom_site_aniso_U_33
_atom_site_aniso_U_23
_atom_site_aniso_U_13
_atom_site_aniso_U_12
C1 0.050(2) 0.051(2) 0.044(2) 0.0122(18) 0.0081(17) 0.0244(17)
C2 0.053(2) 0.056(3) 0.048(2) -0.0143(19) -0.0006(18) 0.0270(18)
C3 0.0467(18) 0.0467(18) 0.0469(19) 0.0060(14) 0.0067(14) 0.0282(15)
C4 0.106(5) 0.064(3) 0.080(4) 0.000(3) -0.033(4) 0.045(3)
O1 0.0333(10) 0.0333(10) 0.0388(17) 0.000 0.000 0.0166(5)
O2 0.0504(16) 0.0598(17) 0.0591(19) 0.0211(16) 0.0131(15) 0.0300(15)
O3 0.0457(16) 0.0537(16) 0.062(2) 0.0169(16) 0.0056(15) 0.0192(13)
O4 0.0567(18) 0.068(2) 0.064(2) -0.0220(17) -0.0063(16) 0.0372(17)
O5 0.062(2) 0.0636(19) 0.058(2) 0.0222(16) 0.0207(16) 0.0384(18)
O6 0.0506(13) 0.0550(14) 0.0516(13) 0.0065(15) 0.0110(15) 0.0351(12)
O7 0.0502(14) 0.0465(13) 0.0578(18) 0.0098(13) 0.0125(12) 0.0317(12)
O8 0.0657(19) 0.0643(18) 0.0590(19) 0.0170(15) 0.0183(15) 0.0415(16)
O9 0.104(3) 0.058(2) 0.084(3) -0.0008(19) -0.031(3) 0.032(2)
O10 0.097(3) 0.083(3) 0.116(4) 0.000(3) 0.058(3) 0.027(3)
Mn1 0.0413(3) 0.0413(3) 0.0407(4) 0.000 0.000 0.02067(14)
Fe1 0.0389(2) 0.0415(2) 0.0395(3) 0.0034(2) 0.0033(2) 0.02273(19)
O1S 0.153(18) 0.21(2) 0.17(2) 0.004(19) 0.037(17) 0.15(2)
C2S 0.08(2) 0.011(8) 0.13(3) -0.007(11) 0.00(2) 0.015(9)

loop_
_atom_type_symbol
_atom_type_description
_atom_type_scat_dispersion_real
_atom_type_scat_dispersion_imag
_atom_type_scat_source
C C 0.0033 0.0016 'International Tables Vol C Tables 4.2.6.8 and 6.1.1.4'
H H 0.0000 0.0000 'International Tables Vol C Tables 4.2.6.8 and 6.1.1.4'
O O 0.0106 0.0060 'International Tables Vol C Tables 4.2.6.8 and 6.1.1.4'
Mn Mn 0.3368 0.7283 'International Tables Vol C Tables 4.2.6.8 and 6.1.1.4'
Fe Fe 0.3463 0.8444 'International Tables Vol C Tables 4.2.6.8 and 6.1.1.4'

loop_
_geom_angle_atom_site_label_1
_geom_angle_atom_site_label_2
_geom_angle_atom_site_label_3
_geom_angle
_geom_angle_site_symmetry_1
_geom_angle_site_symmetry_3
_geom_angle_publ_flag
O3 C1 O2 126.4(4) . . ?
O4 C2 O5 127.3(4) . 4 ?
O7 C3 O6 123.4(4) . . ?
O10 C4 O9 124.0(5) 2_565 . ?
Fe1 O1 Fe1 119.997(3) 4 . ?
Fe1 O1 Fe1 119.997(3) 4 3 ?
Fe1 O1 Fe1 119.997(3) . 3 ?
C1 O2 Fe1 131.4(3) . . ?
C1 O3 Fe1 133.2(3) . 4 ?
C2 O4 Fe1 132.5(3) . . ?
C2 O5 Fe1 131.4(3) 3 . ?
C3 O6 Fe1 128.9(3) . . ?
C3 O7 Mn1 128.8(3) . . ?
O8 Mn1 O8 89.68(14) . 4_455 ?
O8 Mn1 O8 89.68(14) . 3_565 ?
O8 Mn1 O8 89.68(14) 4_455 3_565 ?
O8 Mn1 O7 92.85(11) . . ?
O8 Mn1 O7 92.90(14) 4_455 . ?
O8 Mn1 O7 176.40(14) 3_565 . ?
O8 Mn1 O7 92.90(14) . 3_565 ?
O8 Mn1 O7 176.40(14) 4_455 3_565 ?
O8 Mn1 O7 92.85(11) 3_565 3_565 ?
O7 Mn1 O7 84.47(14) . 3_565 ?
O8 Mn1 O7 176.40(14) . 4_455 ?
O8 Mn1 O7 92.85(11) 4_455 4_455 ?
O8 Mn1 O7 92.90(14) 3_565 4_455 ?
O7 Mn1 O7 84.47(14) . 4_455 ?
O7 Mn1 O7 84.47(14) 3_565 4_455 ?
O1 Fe1 O5 95.66(14) . . ?
O1 Fe1 O3 94.67(13) . 3 ?
O5 Fe1 O3 91.99(14) . 3 ?
O1 Fe1 O2 95.44(14) . . ?
O5 Fe1 O2 168.85(13) . . ?
O3 Fe1 O2 88.04(17) 3 . ?
O1 Fe1 O4 94.56(15) . . ?
O5 Fe1 O4 86.64(17) . . ?
O3 Fe1 O4 170.77(13) 3 . ?
O2 Fe1 O4 91.54(14) . . ?
O1 Fe1 O6 176.82(15) . . ?
O5 Fe1 O6 87.50(13) . . ?
O3 Fe1 O6 84.99(14) 3 . ?
O2 Fe1 O6 81.39(13) . . ?
O4 Fe1 O6 85.83(14) . . ?
C2S O1S C2S 112(2) 3_665 . ?
O1S C2S O1S 127(2) 4_565 . ?

loop_
_geom_bond_atom_site_label_1
_geom_bond_atom_site_label_2
_geom_bond_distance
_geom_bond_site_symmetry_2
_geom_bond_publ_flag
C1 O3 1.230(5) . ?
C1 O2 1.265(5) . ?
C2 O4 1.238(6) . ?
C2 O5 1.240(6) 4 ?
C3 O7 1.248(4) . ?
C3 O6 1.256(5) . ?
C4 O10 1.188(8) 2_565 ?
C4 O9 1.295(8) . ?
O1 Fe1 1.9117(9) 4 ?
O1 Fe1 1.9117(9) . ?
O1 Fe1 1.9117(9) 3 ?
O2 Fe1 2.025(3) . ?
O3 Fe1 2.023(3) 4 ?
O4 Fe1 2.030(3) . ?
O5 C2 1.240(6) 3 ?
O5 Fe1 2.020(3) . ?
O6 Fe1 2.047(3) . ?
O7 Mn1 2.217(3) . ?
O8 Mn1 2.166(3) . ?
O10 C4 1.188(8) 2_564 ?
Mn1 O8 2.166(3) 4_455 ?
Mn1 O8 2.166(3) 3_565 ?
Mn1 O7 2.217(3) 3_565 ?
Mn1 O7 2.217(3) 4_455 ?
Fe1 O3 2.023(3) 3 ?
O1S C2S 1.21(4) 3_665 ?
O1S C2S 1.42(4) . ?
C2S O1S 1.21(4) 4_565 ?
